data_7241644
loop_
_publ_author_name
'Li, Huizhen'
'Wang, Ruirui'
'Kang, Jiaxin'
'Li, Shujun'
'Zhou, Ai-Ju'
'Han, Dong-xue'
'Guan, Hong-Yu'
'Austin, Douglas J.'
'Yue, Yanfeng'

_publ_section_title
;
 Syntheses, formation mechanisms and structures of a series of linear
 diborazanes
;
_journal_issue 2
_journal_name_full CrystEngComm
_journal_page_first 404
_journal_page_last 410
_journal_paper_doi 10.1039/D0CE01196G
_journal_volume 23
_journal_year 2021
_chemical_formula_sum 'C6 H22 B2 N2'
_chemical_formula_weight 143.87
_space_group_crystal_system monoclinic
_space_group_IT_number 14
_space_group_name_Hall '-P 2ybc'
_space_group_name_H-M_alt 'P 1 21/c 1'
_atom_sites_solution_hydrogens mixed
_audit_update_record
;
2018-06-15 deposited with the CCDC.	2020-11-16 downloaded from the CCDC.
;
_cell_angle_alpha 90
_cell_angle_beta 107.516(4)
_cell_angle_gamma 90
_cell_formula_units_Z 4
_cell_length_a 11.479(2)
_cell_length_b 11.370(2)
_cell_length_c 8.0519(13)
_cell_measurement_reflns_used 1286
_cell_measurement_temperature 103.(2)
_cell_measurement_theta_max 21.3322
_cell_measurement_theta_min 3.2772
_cell_volume 1002.2(3)
_computing_cell_refinement 'SAINT V8.34A (Bruker AXS Inc., 2013)'
_computing_data_collection 'APEX3 (Bruker AXS Inc., 2015)'
_computing_data_reduction 'SAINT V8.34A (Bruker AXS Inc., 2013)'
_computing_molecular_graphics 'XP (Bruker AXS Inc., 2015)'
_computing_publication_material 'APEX3 (Bruker AXS Inc., 2015)'
_computing_structure_refinement 'SHELXL-2014/7 (Sheldrick, 2014)'
_computing_structure_solution 'XS, VERSION 2013/1'
_diffrn_ambient_temperature 103.(2)
_diffrn_detector_area_resol_mean 8.3333
_diffrn_measured_fraction_theta_full 0.999
_diffrn_measured_fraction_theta_max 0.999
_diffrn_measurement_device_type 'CCD area detector'
_diffrn_measurement_method 'phi and omega scans'
_diffrn_radiation_monochromator graphite
_diffrn_radiation_type MoK\a
_diffrn_radiation_wavelength 0.71073
_diffrn_reflns_av_R_equivalents 0.1580
_diffrn_reflns_av_unetI/netI 0.1339
_diffrn_reflns_limit_h_max 13
_diffrn_reflns_limit_h_min -13
_diffrn_reflns_limit_k_max 13
_diffrn_reflns_limit_k_min -13
_diffrn_reflns_limit_l_max 9
_diffrn_reflns_limit_l_min -9
_diffrn_reflns_number 9820
_diffrn_reflns_theta_full 25.33
_diffrn_reflns_theta_max 25.33
_diffrn_reflns_theta_min 2.58
_diffrn_source 'fine-focus sealed tube'
_diffrn_source_type 'Bruker KappaCCD'
_exptl_absorpt_coefficient_mu 0.054
_exptl_absorpt_correction_T_max 0.99
_exptl_absorpt_correction_T_min 0.79
_exptl_absorpt_correction_type multi-scan
_exptl_absorpt_process_details
;
SADABS-2014/5 - Bruker AXS area detector scaling and absorption correction
;
_exptl_crystal_colour colourless
_exptl_crystal_density_diffrn 0.953
_exptl_crystal_density_method 'not measured'
_exptl_crystal_description block
_exptl_crystal_F_000 328
_exptl_crystal_size_max 0.220
_exptl_crystal_size_mid 0.200
_exptl_crystal_size_min 0.120
_refine_diff_density_max 0.199
_refine_diff_density_min -0.220
_refine_ls_extinction_coef 0.025(4)
_refine_ls_extinction_method 'SHELXL-2014/7 (Sheldrick 2014'
_refine_ls_goodness_of_fit_ref 1.019
_refine_ls_hydrogen_treatment mixed
_refine_ls_matrix_type full
_refine_ls_number_parameters 115
_refine_ls_number_reflns 1831
_refine_ls_number_restraints 10
_refine_ls_restrained_S_all 1.017
_refine_ls_R_factor_all 0.1589
_refine_ls_R_factor_gt 0.0630
_refine_ls_shift/su_max 0.000
_refine_ls_shift/su_mean 0.000
_refine_ls_structure_factor_coef Fsqd
_refine_ls_weighting_details 'w=1/[\s^2^(Fo^2^)+(0.0450P)^2^+0.0821P] where P=(Fo^2^+2Fc^2^)/3'
_refine_ls_weighting_scheme calc
_refine_ls_wR_factor_gt 0.1115
_refine_ls_wR_factor_ref 0.1430
_reflns_number_gt 910
_reflns_number_total 1831
_reflns_threshold_expression 'I > 2\s(I)'
_cod_data_source_file d0ce01196g2.cif
_cod_data_source_block I_CCDC1
_cod_depositor_comments
;
The following automatic conversions were performed:

data item '_exptl_absorpt_correction_type' value 'Multi-Scan' was
changed to 'multi-scan' in accordance with the
/home/data/users/saulius/crontab/automatic-downloads/rss-feeds/RSC/lib/dictionaries/cif_core.dic
dictionary named 'cif_core.dic' version 2.4.2 last updated on
2011-04-26.

Automatic conversion script
Id: cif_fix_values 7556 2019-12-06 15:28:31Z antanas 

 Adding full bibliography for 7241641--7241647.cif.
;
_cod_database_code 7241644

loop_
_space_group_symop_operation_xyz
'x, y, z'
'-x, y+1/2, -z+1/2'
'-x, -y, -z'
'x, -y-1/2, z-1/2'

loop_
_atom_site_type_symbol
_atom_site_label
_atom_site_fract_x
_atom_site_fract_y
_atom_site_fract_z
_atom_site_U_iso_or_equiv
_atom_site_adp_type
_atom_site_calc_flag
_atom_site_refinement_flags_adp
_atom_site_refinement_flags_occupancy
_atom_site_refinement_flags_posn
_atom_site_occupancy
_atom_site_disorder_assembly
_atom_site_disorder_group
B B1 0.7637(3) 0.0084(3) 0.4435(4) 0.0198(8) Uani d . . D 1 . .
H H1B1 0.7629(19) 0.1009(15) 0.491(3) 0.016(6) Uiso d . . D 1 . .
H H2B1 0.8495(16) -0.0396(18) 0.509(3) 0.021(7) Uiso d . . D 1 . .
B B2 0.6499(3) -0.0712(3) 0.6646(4) 0.0278(9) Uani d . . D 1 . .
H H3B1 0.7430(16) -0.098(2) 0.750(3) 0.038(8) Uiso d . . D 1 . .
H H4B1 0.5767(19) -0.137(2) 0.668(3) 0.041(8) Uiso d . . D 1 . .
H H5B1 0.622(2) 0.0176(16) 0.700(3) 0.030(7) Uiso d . . D 1 . .
C C1 0.8818(3) -0.1686(3) 0.2294(4) 0.0372(9) Uani d . . . 1 . .
H H1A 0.9482 -0.1247 0.2047 0.056 Uiso calc U . R 1 . .
H H1B 0.874 -0.246 0.1737 0.056 Uiso calc U . R 1 . .
H H1C 0.8999 -0.1784 0.3556 0.056 Uiso calc U . R 1 . .
C C2 0.7634(2) -0.1015(2) 0.1588(3) 0.0243(7) Uani d . . . 1 . .
H H2A 0.6963 -0.1503 0.1755 0.029 Uiso calc U . R 1 . .
H H2B 0.7476 -0.091 0.0319 0.029 Uiso calc U . R 1 . .
C C3 0.8675(2) 0.0906(2) 0.2347(3) 0.0228(7) Uani d . . . 1 . .
H H3A 0.9423 0.0509 0.3071 0.027 Uiso calc U . R 1 . .
H H3B 0.8626 0.1679 0.2887 0.027 Uiso calc U . R 1 . .
C C4 0.8806(2) 0.1114(2) 0.0547(3) 0.0263(7) Uani d . . . 1 . .
H H4A 0.8808 0.0357 -0.0033 0.04 Uiso calc U . R 1 . .
H H4B 0.9573 0.1529 0.0656 0.04 Uiso calc U . R 1 . .
H H4C 0.8119 0.1591 -0.0143 0.04 Uiso calc U . R 1 . .
C C5 0.6421(2) 0.0744(2) 0.1283(3) 0.0233(7) Uani d . . . 1 . .
H H5A 0.5722 0.0272 0.1389 0.028 Uiso calc U . R 1 . .
H H5B 0.6413 0.0706 0.0051 0.028 Uiso calc U . R 1 . .
C C6 0.6226(2) 0.2012(2) 0.1717(4) 0.0316(8) Uani d . . . 1 . .
H H6A 0.6258 0.207 0.2944 0.047 Uiso calc U . R 1 . .
H H6B 0.5426 0.228 0.098 0.047 Uiso calc U . R 1 . .
H H6C 0.6868 0.2505 0.1507 0.047 Uiso calc U . R 1 . .
N N1 0.75832(17) 0.01816(18) 0.2392(2) 0.0156(6) Uani d . . . 1 . .
N N2 0.65235(19) -0.06216(19) 0.4651(3) 0.0241(6) Uani d . . . 1 . .
H H2C 0.654 -0.1361 0.4226 0.029 Uiso calc U . R 1 . .
H H2D 0.5822 -0.0271 0.4 0.029 Uiso calc U . R 1 . .

loop_
_atom_site_aniso_label
_atom_site_aniso_U_11
_atom_site_aniso_U_22
_atom_site_aniso_U_33
_atom_site_aniso_U_12
_atom_site_aniso_U_13
_atom_site_aniso_U_23
B1 0.0181(18) 0.025(2) 0.0167(18) -0.0021(15) 0.0053(14) 0.0000(15)
B2 0.034(2) 0.035(2) 0.0174(19) -0.0036(18) 0.0122(17) -0.0020(16)
C1 0.051(2) 0.0270(19) 0.0411(19) 0.0084(15) 0.0247(17) 0.0023(15)
C2 0.0358(19) 0.0218(17) 0.0194(16) -0.0064(14) 0.0144(14) -0.0059(13)
C3 0.0163(15) 0.0286(18) 0.0248(17) -0.0047(13) 0.0084(12) -0.0019(13)
C4 0.0251(17) 0.0284(18) 0.0297(17) -0.0070(13) 0.0145(13) 0.0001(13)
C5 0.0193(16) 0.0326(19) 0.0183(15) 0.0014(13) 0.0059(12) 0.0054(13)
C6 0.0288(18) 0.036(2) 0.0341(18) 0.0120(15) 0.0163(14) 0.0110(15)
N1 0.0148(12) 0.0188(14) 0.0141(12) -0.0016(10) 0.0058(9) -0.0009(10)
N2 0.0254(14) 0.0311(15) 0.0167(13) -0.0018(11) 0.0078(10) -0.0039(11)

loop_
_atom_type_symbol
_atom_type_description
_atom_type_scat_dispersion_real
_atom_type_scat_dispersion_imag
_atom_type_scat_source
C C 0.0033 0.0016 'International Tables Vol C Tables 4.2.6.8 and 6.1.1.4'
H H 0.0000 0.0000 'International Tables Vol C Tables 4.2.6.8 and 6.1.1.4'
B B 0.0013 0.0007 'International Tables Vol C Tables 4.2.6.8 and 6.1.1.4'
N N 0.0061 0.0033 'International Tables Vol C Tables 4.2.6.8 and 6.1.1.4'

loop_
_geom_angle_atom_site_label_1
_geom_angle_atom_site_label_2
_geom_angle_atom_site_label_3
_geom_angle_site_symmetry_1
_geom_angle_site_symmetry_3
_geom_angle
_geom_angle_publ_flag
N2 B1 N1 . . 111.3(2) ?
C1 C2 N1 . . 116.0(2) ?
N1 C3 C4 . . 115.4(2) ?
N1 C5 C6 . . 115.7(2) ?
C5 N1 C3 . . 110.4(2) ?
C5 N1 C2 . . 105.60(18) ?
C3 N1 C2 . . 109.91(18) ?
C5 N1 B1 . . 112.64(19) ?
C3 N1 B1 . . 106.36(18) ?
C2 N1 B1 . . 112.0(2) ?
B1 N2 B2 . . 113.7(2) ?

loop_
_geom_bond_atom_site_label_1
_geom_bond_atom_site_label_2
_geom_bond_site_symmetry_2
_geom_bond_distance
_geom_bond_publ_flag
B1 N2 . 1.563(4) ?
B1 N1 . 1.631(4) ?
B2 N2 . 1.619(4) ?
C1 C2 . 1.512(3) ?
C2 N1 . 1.515(3) ?
C3 N1 . 1.510(3) ?
C3 C4 . 1.519(3) ?
C5 N1 . 1.506(3) ?
C5 C6 . 1.516(4) ?
